data_4109834
loop_
_publ_author_name
'Stefan Schiefer'
'Martin Huth'
'Alexander Dobrinevski'
'Bert Nickel'

_publ_contact_author_address
;Department f\"ur Physik
Ludwig Maximilians Universit\"at M\"unchen
Geschwister-Scholl -Platz 1
D-80539 M\"unchen
Germany
;
_publ_contact_author_email nickel@lmu.de
_publ_contact_author_name 'Nickel, Bert'
_publ_contact_author_phone +49(0)89-2180-1460
_publ_section_title
;
 Determination of the Crystal Structure of Substrate-Induced Pentacene
 Polymorphs in Fiber Structured Thin Films
;
_journal_name_full 'Journal of the American Chemical Society'
_journal_page_first 10316
_journal_page_last 10317
_journal_paper_doi 10.1021/ja0730516
_journal_volume 129
_journal_year 2007
_chemical_compound_source 'sigma Aldrich'
_chemical_formula_moiety 'C22 H14'
_chemical_formula_sum 'C22 H14'
_chemical_formula_weight 278.35
_chemical_melting_point 573
_chemical_name_common pentacene
_chemical_name_systematic pentacene
_space_group_IT_number 2
_symmetry_cell_setting triclinic
_symmetry_Int_Tables_number 2
_symmetry_space_group_name_Hall '-P 1'
_symmetry_space_group_name_H-M 'P -1'
_audit_creation_date 2007-03-18
_audit_creation_method Matlab
_cell_angle_alpha 81.25
_cell_angle_beta 86.56
_cell_angle_gamma 89.80
_cell_formula_units_Z 2
_cell_length_a 5.959
_cell_length_b 7.596
_cell_length_c 15.6096
_cell_measurement_reflns_used 47
_cell_measurement_temperature 293
_cell_volume 697.069
_diffrn_ambient_pressure 0.00000001
_diffrn_ambient_temperature 293
_diffrn_measurement_device_type
;
     HASYLab, Hamburg, W1 Beamline
;
_diffrn_radiation_probe x-ray
_diffrn_radiation_type synchrotron
_diffrn_radiation_wavelength 1.1810
_diffrn_reflns_limit_h_max 3
_diffrn_reflns_limit_h_min -3
_diffrn_reflns_limit_k_max 4
_diffrn_reflns_limit_k_min -4
_diffrn_reflns_limit_l_max 8
_diffrn_reflns_limit_l_min 0
_diffrn_reflns_reduction_process
;
 Intensity data were corrected for Lorentz and polarization effects,
 area factor and interception of scattering rod
;
_diffrn_source synchrotron
_diffrn_source_type 'HASYLab Beamline W1'
_exptl_crystal_colour violet
_exptl_crystal_description 'fibre structured thin-film'
_exptl_crystal_recrystallization_method 'Molecular beam deposition'
_cod_data_source_file ja0730516si20070712_103841.cif
_cod_data_source_block Pentacene_on_Topas
_cod_depositor_comments
;
 Replacing the _cod_related_optimal_structure data name with the shorter
 version (_cod_related_optimal_struct) that is formally defined in the
 'cif_cod' dictionary.

 Antanas Vaitkus,
 2018-11-16

 Removed the _cod_suboptimal_structure data item in preparation for
 its deprecation. The fact that the structure is a suboptimal one
 should be derived from the presence of the _cod_related_optimal_struct
 data item.

 Antanas Vaitkus,
 2019-05-21
;
_cod_original_cell_volume 696.953
_cod_related_optimal_struct 4109822
_cod_database_code 4109834

loop_
_symmetry_equiv_pos_as_xyz
x,y,z
-x,-y,-z

loop_
_atom_site_label
_atom_site_type_symbol
_atom_site_fract_x
_atom_site_fract_y
_atom_site_fract_z
_atom_site_U_iso_or_equiv
_atom_site_thermal_displace_type
_atom_site_occupancy
C1 C 0.2057 -0.0905 -0.0060 0.0482 Uiso 1.000
C2 C 0.1149 -0.0692 0.0763 0.0482 Uiso 1.000
C3 C 0.2176 -0.1327 0.1532 0.0482 Uiso 1.000
C4 C 0.1217 -0.1083 0.2340 0.0482 Uiso 1.000
C5 C 0.2320 -0.1725 0.3125 0.0482 Uiso 1.000
C6 C 0.1406 -0.1480 0.3906 0.0482 Uiso 1.000
C7 C -0.0717 -0.0572 0.3975 0.0482 Uiso 1.000
C8 C -0.1793 0.0056 0.3246 0.0482 Uiso 1.000
C9 C -0.0879 -0.0153 0.2392 0.0482 Uiso 1.000
C10 C -0.1918 0.0476 0.1650 0.0482 Uiso 1.000
C11 C -0.0983 0.0241 0.0825 0.0482 Uiso 1.000
C12 C 0.7054 0.5943 -0.0096 0.0482 Uiso 1.000
C13 C 0.6180 0.5299 0.0743 0.0482 Uiso 1.000
C14 C 0.7234 0.5545 0.1493 0.0482 Uiso 1.000
C15 C 0.6305 0.4885 0.2318 0.0482 Uiso 1.000
C16 C 0.7403 0.5176 0.3085 0.0482 Uiso 1.000
C17 C 0.6500 0.4552 0.3882 0.0482 Uiso 1.000
C18 C 0.4408 0.3565 0.3988 0.0482 Uiso 1.000
C19 C 0.3328 0.3277 0.3277 0.0482 Uiso 1.000
C20 C 0.4206 0.3931 0.2407 0.0482 Uiso 1.000
C21 C 0.3146 0.3670 0.1684 0.0482 Uiso 1.000
C22 C 0.4057 0.4320 0.0842 0.0482 Uiso 1.000
H1 H 0.3413 -0.1504 -0.0106 0.0482 Uiso 1.000
H3 H 0.3534 -0.1927 0.1502 0.0482 Uiso 1.000
H5 H 0.3685 -0.2316 0.3090 0.0482 Uiso 1.000
H6 H 0.2143 -0.1898 0.4404 0.0482 Uiso 1.000
H7 H -0.1349 -0.0416 0.4518 0.0482 Uiso 1.000
H8 H -0.3159 0.0638 0.3301 0.0482 Uiso 1.000
H10 H -0.3276 0.1074 0.1692 0.0482 Uiso 1.000
H12 H 0.8411 0.6564 -0.0166 0.0482 Uiso 1.000
H14 H 0.8591 0.6164 0.1439 0.0482 Uiso 1.000
H16 H 0.8753 0.5805 0.3026 0.0482 Uiso 1.000
H17 H 0.7227 0.4756 0.4369 0.0482 Uiso 1.000
H18 H 0.3799 0.3126 0.4541 0.0482 Uiso 1.000
H19 H 0.1982 0.2639 0.3356 0.0482 Uiso 1.000
H21 H 0.1790 0.3047 0.1749 0.0482 Uiso 1.000
